data_7004709
loop_
_publ_author_name
'Beves, Jonathon E.'
'Constable, Edwin C.'
'Housecroft, Catherine E.'
'Kepert, Cameron J.'
'Neuburger, Markus'
'Price, David J.'
'Schaffner, Silvia'
'Zampese, Jennifer A.'

_publ_section_title
;
 Curly--curly, loop--loop: homoleptic metal(ii) complexes of
 pyridinecarbaldehyde
 4&#x2032;-(2,2&#x2032;:6&#x2032;,2&#x2033;-terpyridyl)hydrazones and
 their coordination polymers
;
_journal_issue 47
_journal_name_full 'Dalton Transactions'
_journal_page_first 6742
_journal_page_last 6751
_journal_paper_doi 10.1039/b810906k
_journal_year 2008
_chemical_formula_moiety '2(C42 H32 Fe N12), 4(F6 P), 5(C2 H3 N)'
_chemical_formula_sum 'C94 H79 F24 Fe2 N29 P4'
_chemical_formula_weight 2306.40
_space_group_IT_number 2
_symmetry_cell_setting triclinic
_symmetry_space_group_name_Hall '-P 1'
_symmetry_space_group_name_H-M 'P -1'
_atom_sites_solution_hydrogens geom
_atom_sites_solution_primary direct
_audit_creation_date 06-12-08
_audit_creation_method CRYSTALS_ver_12.84
_cell_angle_alpha 89.1662(9)
_cell_angle_beta 79.5970(12)
_cell_angle_gamma 67.9900(11)
_cell_formula_units_Z 1
_cell_length_a 10.2902(2)
_cell_length_b 13.5226(3)
_cell_length_c 20.1859(4)
_cell_measurement_reflns_used 11694
_cell_measurement_temperature 173
_cell_measurement_theta_max 27
_cell_measurement_theta_min 1
_cell_volume 2557.00(9)
_computing_cell_refinement 'DENZO/SCALEPACK (Otwinowski & Minor, 1997)'
_computing_data_collection 'COLLECT (Nonius, 1997-2001).'
_computing_data_reduction 'DENZO/SCALEPACK (Otwinowski & Minor, 1997)'
_computing_molecular_graphics 'CAMERON (Watkin et al., 1996)'
_computing_publication_material 'CRYSTALS (Betteridge et al., 2003)'
_computing_structure_refinement 'CRYSTALS (Betteridge et al., 2003)'
_computing_structure_solution 'SIR92 (Altomare et al., 1994)'
_diffrn_ambient_temperature 173
_diffrn_measured_fraction_theta_full 1.000
_diffrn_measured_fraction_theta_max 1.000
_diffrn_measurement_device_type 'Nonius KappaCCD'
_diffrn_measurement_method '\f & \w scans'
_diffrn_radiation_monochromator graphite
_diffrn_radiation_type 'Mo K\a'
_diffrn_radiation_wavelength 0.71073
_diffrn_reflns_av_R_equivalents 0.032
_diffrn_reflns_limit_h_max 13
_diffrn_reflns_limit_h_min -13
_diffrn_reflns_limit_k_max 17
_diffrn_reflns_limit_k_min -17
_diffrn_reflns_limit_l_max 26
_diffrn_reflns_limit_l_min -26
_diffrn_reflns_number 23137
_diffrn_reflns_theta_full 27.485
_diffrn_reflns_theta_max 27.485
_diffrn_reflns_theta_min 1.873
_diffrn_standards_number 0
_exptl_absorpt_coefficient_mu 0.452
_exptl_absorpt_correction_T_max 0.97
_exptl_absorpt_correction_T_min 0.92
_exptl_absorpt_correction_type multi-scan
_exptl_absorpt_process_details 'DENZO/SCALEPACK (Otwinowski & Minor, 1997)'
_exptl_crystal_colour red
_exptl_crystal_density_diffrn 1.498
_exptl_crystal_description plate
_exptl_crystal_F_000 1174
_exptl_crystal_size_max 0.22
_exptl_crystal_size_mid 0.18
_exptl_crystal_size_min 0.06
_refine_diff_density_max 0.53
_refine_diff_density_min -0.34
_refine_ls_extinction_method None
_refine_ls_goodness_of_fit_ref 1.1656
_refine_ls_hydrogen_treatment constr
_refine_ls_matrix_type full
_refine_ls_number_parameters 703
_refine_ls_number_reflns 7102
_refine_ls_number_restraints 168
_refine_ls_R_factor_all 0.0831
_refine_ls_R_factor_gt 0.0459
_refine_ls_shift/su_max 0.001298
_refine_ls_structure_factor_coef F
_refine_ls_weighting_details
;
Method, part 1, Chebychev polynomial, (Watkin, 1994, Prince, 1982)
[weight] = 1.0/[A~0~*T~0~(x)+A~1~*T~1~(x) ... +A~n-1~]*T~n-1~(x)]
where A~i~ are the Chebychev coefficients listed below and x= Fcalc/Fmax
Method = Robust Weighting (Prince, 1982)
W = [weight] * [1-(deltaF/6*sigmaF)^2^]^2^
A~i~ are:
0.896 0.851 0.579
;
_refine_ls_weighting_scheme calc
_refine_ls_wR_factor_all 0.0743
_refine_ls_wR_factor_gt 0.0534
_refine_ls_wR_factor_ref 0.0534
_reflns_limit_h_max 13
_reflns_limit_h_min -13
_reflns_limit_k_max 17
_reflns_limit_k_min -17
_reflns_limit_l_max 26
_reflns_limit_l_min 0
_reflns_number_gt 7102
_reflns_number_total 11743
_reflns_threshold_expression I>2.3\s(I)
_oxford_diffrn_Wilson_B_factor 0.00
_oxford_diffrn_Wilson_scale 0.00
_oxford_refine_ls_scale 0.2640(4)
_oxford_structure_analysis_title '12080929 jb451_173k'
_cod_duplicate_entry 7004702
_cod_data_source_file b810906k.txt
_cod_data_source_block jb451
_cod_depositor_comments
;
The following automatic conversions were performed:
'_symmetry_cell_setting' value 'Triclinic' changed to 'triclinic'
according to '/home/saulius/struct/CIF-dictionaries/cif_core.dic'
dictionary named 'cif_core.dic' version 2.4.1 from 2010-06-29.

Automatic conversion script
Id: cif_fix_enum 1527 2010-12-29 10:47:43Z saulius 
;
_cod_original_sg_symbol_H-M 'P -1 '
_cod_database_code 7004709

loop_
_symmetry_equiv_pos_as_xyz
x,y,z
-x,-y,-z

loop_
_atom_site_label
_atom_site_type_symbol
_atom_site_fract_x
_atom_site_fract_y
_atom_site_fract_z
_atom_site_U_iso_or_equiv
_atom_site_occupancy
_atom_site_adp_type
_atom_site_refinement_flags_posn
_atom_site_refinement_flags_adp
_atom_site_refinement_flags_occupancy
_atom_site_disorder_assembly
_atom_site_disorder_group
_atom_site_attached_hydrogens
Fe1 Fe 0.26667(4) 0.23084(3) 0.757531(17) 0.0285 1.0000 Uani . . . . . .
N1 N 0.1100(2) 0.31934(18) 0.71271(11) 0.0325 1.0000 Uani . . . . . .
N2 N 0.1336(2) 0.30729(17) 0.83403(10) 0.0295 1.0000 Uani . . . . . .
N3 N 0.3810(2) 0.17033(17) 0.82798(10) 0.0292 1.0000 Uani . . . . . .
N4 N 0.3636(2) 0.33044(17) 0.73166(10) 0.0316 1.0000 Uani . . . . . .
N5 N 0.3996(2) 0.15278(17) 0.68169(10) 0.0306 1.0000 Uani . . . . . .
N6 N 0.2129(2) 0.10487(17) 0.75739(10) 0.0306 1.0000 Uani . . . . . .
N7 N -0.1627(2) 0.4571(2) 1.00401(12) 0.0410 1.0000 Uani . . . . . .
N8 N -0.2963(2) 0.52765(18) 1.00149(12) 0.0381 1.0000 Uani . . . . . .
N9 N -0.8081(3) 0.7857(2) 1.07544(15) 0.0505 1.0000 Uani . . . . . .
N10 N 0.6959(3) -0.0285(2) 0.51979(12) 0.0426 1.0000 Uani . . . . . .
N11 N 0.7942(2) 0.0034(2) 0.48143(11) 0.0393 1.0000 Uani . . . . . .
N12 N 1.2044(3) -0.0007(2) 0.29815(12) 0.0465 1.0000 Uani . . . . . .
N13 N 0.8428(4) 0.2896(3) 0.5157(2) 0.0789 1.0000 Uani D U . . . .
N14 N 0.4544(5) 0.3624(4) 0.1760(3) 0.0987 1.0000 Uani D U . . . .
N15 N 0.3136(10) -0.0468(7) 0.9108(5) 0.0895 0.5000 Uani D U . . . .
C1 C 0.1133(3) 0.3252(2) 0.64616(14) 0.0396 1.0000 Uani . . . . . .
C2 C 0.0011(4) 0.3955(3) 0.61949(16) 0.0500 1.0000 Uani . . . . . .
C3 C -0.1189(4) 0.4621(3) 0.66263(17) 0.0545 1.0000 Uani . . . . . .
C4 C -0.1245(3) 0.4568(3) 0.73150(16) 0.0463 1.0000 Uani . . . . . .
C5 C -0.0082(3) 0.3859(2) 0.75547(13) 0.0336 1.0000 Uani . . . . . .
C6 C 0.0036(3) 0.3776(2) 0.82712(13) 0.0303 1.0000 Uani . . . . . .
C7 C -0.0992(3) 0.4314(2) 0.88205(13) 0.0331 1.0000 Uani . . . . . .
C8 C -0.0655(3) 0.4117(2) 0.94633(13) 0.0327 1.0000 Uani . . . . . .
C9 C 0.0708(3) 0.3401(2) 0.95302(13) 0.0336 1.0000 Uani . . . . . .
C10 C 0.1673(3) 0.2895(2) 0.89585(12) 0.0308 1.0000 Uani . . . . . .
C11 C 0.3141(3) 0.2101(2) 0.89208(12) 0.0313 1.0000 Uani . . . . . .
C12 C 0.3791(3) 0.1769(2) 0.94696(14) 0.0374 1.0000 Uani . . . . . .
C13 C 0.5168(3) 0.1007(2) 0.93724(15) 0.0414 1.0000 Uani . . . . . .
C14 C 0.5846(3) 0.0589(2) 0.87248(15) 0.0406 1.0000 Uani . . . . . .
C15 C 0.5140(3) 0.0952(2) 0.81961(13) 0.0343 1.0000 Uani . . . . . .
C16 C 0.3292(3) 0.4278(2) 0.76085(14) 0.0383 1.0000 Uani . . . . . .
C17 C 0.4041(3) 0.4921(2) 0.73940(16) 0.0456 1.0000 Uani . . . . . .
C18 C 0.5172(3) 0.4559(3) 0.68576(16) 0.0471 1.0000 Uani . . . . . .
C19 C 0.5518(3) 0.3572(2) 0.65378(15) 0.0420 1.0000 Uani . . . . . .
C20 C 0.4731(3) 0.2959(2) 0.67718(13) 0.0329 1.0000 Uani . . . . . .
C21 C 0.4942(3) 0.1912(2) 0.64707(12) 0.0315 1.0000 Uani . . . . . .
C22 C 0.5948(3) 0.1352(2) 0.59168(12) 0.0336 1.0000 Uani . . . . . .
C23 C 0.5979(3) 0.0356(2) 0.57206(12) 0.0330 1.0000 Uani . . . . . .
C24 C 0.4985(3) -0.0038(2) 0.60796(13) 0.0354 1.0000 Uani . . . . . .
C25 C 0.4013(3) 0.0572(2) 0.66228(13) 0.0325 1.0000 Uani . . . . . .
C26 C 0.2914(3) 0.0293(2) 0.70671(12) 0.0319 1.0000 Uani . . . . . .
C27 C 0.2689(3) -0.0651(2) 0.69981(14) 0.0379 1.0000 Uani . . . . . .
C28 C 0.1646(3) -0.0833(2) 0.74599(15) 0.0438 1.0000 Uani . . . . . .
C29 C 0.0850(3) -0.0069(2) 0.79757(15) 0.0420 1.0000 Uani . . . . . .
C30 C 0.1122(3) 0.0853(2) 0.80176(13) 0.0346 1.0000 Uani . . . . . .
C31 C -0.3822(3) 0.5566(2) 1.05832(14) 0.0411 1.0000 Uani . . . . . .
C32 C -0.5286(3) 0.6338(2) 1.06239(15) 0.0401 1.0000 Uani . . . . . .
C33 C -0.6149(3) 0.6715(2) 1.12538(16) 0.0436 1.0000 Uani . . . . . .
C34 C -0.7507(3) 0.7467(3) 1.12890(17) 0.0490 1.0000 Uani . . . . . .
C35 C -0.7251(3) 0.7473(3) 1.01464(17) 0.0490 1.0000 Uani . . . . . .
C36 C -0.5863(3) 0.6733(2) 1.00586(16) 0.0448 1.0000 Uani . . . . . .
C37 C 0.8877(3) -0.0672(2) 0.43837(13) 0.0403 1.0000 Uani . . . . . .
C38 C 0.9969(3) -0.0429(2) 0.39166(13) 0.0375 1.0000 Uani . . . . . .
C39 C 1.0101(3) 0.0548(2) 0.39309(15) 0.0442 1.0000 Uani . . . . . .
C40 C 1.1137(3) 0.0722(3) 0.34586(16) 0.0473 1.0000 Uani . . . . . .
C41 C 1.1902(3) -0.0948(3) 0.29764(14) 0.0442 1.0000 Uani . . . . . .
C42 C 1.0907(3) -0.1205(3) 0.34239(14) 0.0406 1.0000 Uani . . . . . .
C43 C 0.8186(5) 0.3347(3) 0.4695(2) 0.0736 1.0000 Uani D U . . . .
C44 C 0.7852(9) 0.3912(5) 0.4087(3) 0.1206 1.0000 Uani D U . . . .
C45 C 0.4382(5) 0.2873(4) 0.1956(3) 0.0847 1.0000 Uani D U . . . .
C46 C 0.4091(7) 0.1962(4) 0.2240(4) 0.1126 1.0000 Uani D U . . . .
C47 C 0.2145(12) -0.0070(6) 0.9507(4) 0.0824 0.5000 Uani D U . . . .
C48 C 0.0756(15) 0.0287(11) 0.9966(6) 0.1734 0.5000 Uani D U . . . .
P1 P -0.01955(9) 0.71290(6) 0.84092(4) 0.0448 1.0000 Uani D U . . . .
P2 P 0.36912(11) 0.32296(7) 0.46115(4) 0.0572 1.0000 Uani D U . . . .
F1 F 0.0601(2) 0.59714(16) 0.86927(10) 0.0629 1.0000 Uani D U . . . .
F2 F -0.0949(2) 0.82686(17) 0.81415(12) 0.0746 1.0000 Uani D U . . . .
F3 F 0.0350(3) 0.7624(2) 0.89571(18) 0.1050 1.0000 Uani D U . . . .
F4 F -0.0714(4) 0.6582(2) 0.78844(13) 0.0953 1.0000 Uani D U . . . .
F5 F -0.1598(2) 0.7270(2) 0.89409(12) 0.0831 1.0000 Uani D U . . . .
F6 F 0.1209(3) 0.6954(2) 0.78785(16) 0.1049 1.0000 Uani D U . . . .
F11 F 0.2106(3) 0.4103(2) 0.47412(14) 0.0992 1.0000 Uani D U . . . .
F12 F 0.5238(3) 0.2314(2) 0.44792(13) 0.0817 1.0000 Uani D U . . . .
F13 F 0.3107(3) 0.2376(2) 0.49759(16) 0.1000 1.0000 Uani D U . . . .
F14 F 0.4227(5) 0.4073(3) 0.4278(2) 0.1503 1.0000 Uani D U . . . .
F15 F 0.3867(3) 0.35512(19) 0.53266(12) 0.0840 1.0000 Uani D U . . . .
F16 F 0.3481(4) 0.2865(3) 0.39128(15) 0.1536 1.0000 Uani D U . . . .
H7 H -0.1381 0.4409 1.0434 0.0367 1.0000 Uiso R . . . . .
H10 H 0.6969 -0.0924 0.5117 0.0426 1.0000 Uiso R . . . . .
H11 H 0.1954 0.2794 0.6165 0.0419 1.0000 Uiso R . . . . .
H21 H 0.0073 0.3969 0.5724 0.0552 1.0000 Uiso R . . . . .
H31 H -0.1966 0.5108 0.6460 0.0563 1.0000 Uiso R . . . . .
H41 H -0.2057 0.5019 0.7617 0.0465 1.0000 Uiso R . . . . .
H71 H -0.1889 0.4800 0.8770 0.0325 1.0000 Uiso R . . . . .
H91 H 0.0957 0.3275 0.9953 0.0327 1.0000 Uiso R . . . . .
H121 H 0.3304 0.2056 0.9910 0.0360 1.0000 Uiso R . . . . .
H131 H 0.5631 0.0774 0.9738 0.0411 1.0000 Uiso R . . . . .
H141 H 0.6776 0.0074 0.8643 0.0381 1.0000 Uiso R . . . . .
H151 H 0.5595 0.0666 0.7754 0.0320 1.0000 Uiso R . . . . .
H161 H 0.2508 0.4526 0.7974 0.0391 1.0000 Uiso R . . . . .
H171 H 0.3777 0.5598 0.7611 0.0482 1.0000 Uiso R . . . . .
H181 H 0.5708 0.4983 0.6708 0.0513 1.0000 Uiso R . . . . .
H191 H 0.6271 0.3321 0.6166 0.0454 1.0000 Uiso R . . . . .
H221 H 0.6583 0.1638 0.5681 0.0306 1.0000 Uiso R . . . . .
H241 H 0.4978 -0.0702 0.5950 0.0343 1.0000 Uiso R . . . . .
H271 H 0.3236 -0.1154 0.6640 0.0382 1.0000 Uiso R . . . . .
H281 H 0.1473 -0.1466 0.7425 0.0440 1.0000 Uiso R . . . . .
H291 H 0.0129 -0.0179 0.8293 0.0411 1.0000 Uiso R . . . . .
H301 H 0.0579 0.1382 0.8371 0.0343 1.0000 Uiso R . . . . .
H311 H -0.3518 0.5288 1.0991 0.0397 1.0000 Uiso R . . . . .
H331 H -0.5809 0.6459 1.1652 0.0433 1.0000 Uiso R . . . . .
H341 H -0.8096 0.7730 1.1716 0.0472 1.0000 Uiso R . . . . .
H351 H -0.7637 0.7727 0.9754 0.0512 1.0000 Uiso R . . . . .
H361 H -0.5313 0.6498 0.9623 0.0430 1.0000 Uiso R . . . . .
H371 H 0.8875 -0.1373 0.4363 0.0393 1.0000 Uiso R . . . . .
H391 H 0.9498 0.1080 0.4256 0.0444 1.0000 Uiso R . . . . .
H401 H 1.1214 0.1395 0.3474 0.0484 1.0000 Uiso R . . . . .
H411 H 1.2539 -0.1471 0.2644 0.0423 1.0000 Uiso R . . . . .
H421 H 1.0855 -0.1892 0.3399 0.0418 1.0000 Uiso R . . . . .
H441 H 0.8206 0.4483 0.4067 0.1573 1.0000 Uiso R . . . . .
H442 H 0.6829 0.4193 0.4134 0.1572 1.0000 Uiso R . . . . .
H443 H 0.8298 0.3422 0.3698 0.1572 1.0000 Uiso R . . . . .
H461 H 0.4816 0.1336 0.1983 0.1570 1.0000 Uiso R . . . . .
H462 H 0.4169 0.1922 0.2715 0.1571 1.0000 Uiso R . . . . .
H463 H 0.3150 0.2014 0.2185 0.1572 1.0000 Uiso R . . . . .
H481 H 0.0657 0.0840 1.0294 0.1900 0.5000 Uiso R . . . . .
H482 H 0.0658 -0.0321 1.0198 0.1900 0.5000 Uiso R . . . . .
H483 H 0.0021 0.0565 0.9695 0.1900 0.5000 Uiso R . . . . .

loop_
_atom_site_aniso_label
_atom_site_aniso_U_11
_atom_site_aniso_U_22
_atom_site_aniso_U_33
_atom_site_aniso_U_23
_atom_site_aniso_U_13
_atom_site_aniso_U_12
Fe1 0.02597(17) 0.03208(19) 0.02457(17) 0.00138(13) -0.00016(12) -0.00975(13)
N1 0.0312(11) 0.0364(11) 0.0314(11) 0.0047(9) -0.0053(8) -0.0148(9)
N2 0.0253(10) 0.0313(11) 0.0289(10) 0.0026(8) -0.0017(8) -0.0089(8)
N3 0.0235(9) 0.0327(11) 0.0298(10) 0.0023(8) -0.0010(8) -0.0105(8)
N4 0.0294(10) 0.0350(11) 0.0284(10) 0.0056(8) -0.0051(8) -0.0102(9)
N5 0.0283(10) 0.0334(11) 0.0281(10) 0.0036(8) -0.0021(8) -0.0109(9)
N6 0.0253(10) 0.0353(11) 0.0290(10) 0.0036(8) -0.0029(8) -0.0101(8)
N7 0.0280(11) 0.0487(14) 0.0345(12) -0.0071(10) -0.0019(9) -0.0027(10)
N8 0.0298(11) 0.0361(12) 0.0420(12) -0.0055(10) -0.0014(9) -0.0076(9)
N9 0.0331(12) 0.0461(14) 0.0647(17) -0.0066(13) -0.0053(12) -0.0079(11)
N10 0.0394(12) 0.0495(14) 0.0351(12) -0.0085(10) 0.0091(10) -0.0196(11)
N11 0.0367(12) 0.0482(14) 0.0276(11) -0.0008(9) 0.0020(9) -0.0136(10)
N12 0.0373(13) 0.0557(16) 0.0376(13) 0.0055(11) 0.0011(10) -0.0115(11)
N13 0.092(3) 0.069(2) 0.072(2) -0.0009(18) -0.014(2) -0.027(2)
N14 0.099(3) 0.094(3) 0.099(3) -0.019(3) -0.019(2) -0.030(3)
N15 0.114(6) 0.083(5) 0.104(6) 0.038(4) -0.055(5) -0.059(5)
C1 0.0404(14) 0.0487(16) 0.0325(13) 0.0071(12) -0.0078(11) -0.0198(13)
C2 0.0534(18) 0.067(2) 0.0355(15) 0.0138(14) -0.0166(13) -0.0256(16)
C3 0.0424(17) 0.070(2) 0.0493(17) 0.0208(16) -0.0193(14) -0.0148(15)
C4 0.0325(14) 0.0527(18) 0.0468(16) 0.0113(13) -0.0092(12) -0.0079(12)
C5 0.0322(12) 0.0355(13) 0.0335(13) 0.0056(10) -0.0048(10) -0.0139(11)
C6 0.0297(12) 0.0303(12) 0.0321(12) 0.0029(10) -0.0056(10) -0.0128(10)
C7 0.0248(11) 0.0327(13) 0.0378(13) -0.0008(10) -0.0028(10) -0.0076(10)
C8 0.0319(12) 0.0311(13) 0.0325(13) -0.0049(10) 0.0007(10) -0.0116(10)
C9 0.0294(12) 0.0389(14) 0.0291(12) -0.0006(10) -0.0032(10) -0.0099(10)
C10 0.0263(11) 0.0321(12) 0.0305(12) 0.0005(10) -0.0011(9) -0.0090(10)
C11 0.0269(11) 0.0342(13) 0.0292(12) 0.0024(10) -0.0005(9) -0.0097(10)
C12 0.0368(13) 0.0421(15) 0.0302(13) 0.0043(11) -0.0059(10) -0.0118(11)
C13 0.0338(13) 0.0467(16) 0.0413(15) 0.0094(12) -0.0135(11) -0.0099(12)
C14 0.0267(12) 0.0391(15) 0.0488(16) 0.0036(12) -0.0055(11) -0.0052(11)
C15 0.0291(12) 0.0340(13) 0.0332(13) -0.0004(10) 0.0024(10) -0.0084(10)
C16 0.0385(14) 0.0396(15) 0.0361(13) 0.0010(11) -0.0061(11) -0.0144(12)
C17 0.0501(17) 0.0375(15) 0.0508(17) 0.0020(12) -0.0096(13) -0.0185(13)
C18 0.0516(17) 0.0454(16) 0.0511(17) 0.0125(13) -0.0097(14) -0.0264(14)
C19 0.0392(14) 0.0510(17) 0.0384(14) 0.0084(12) -0.0018(11) -0.0225(13)
C20 0.0306(12) 0.0376(13) 0.0294(12) 0.0065(10) -0.0057(10) -0.0118(10)
C21 0.0294(12) 0.0381(13) 0.0267(12) 0.0041(10) -0.0034(9) -0.0133(10)
C22 0.0287(12) 0.0442(15) 0.0261(11) 0.0038(10) -0.0007(9) -0.0139(11)
C23 0.0268(11) 0.0423(14) 0.0236(11) -0.0002(10) -0.0009(9) -0.0076(10)
C24 0.0356(13) 0.0396(14) 0.0285(12) -0.0004(10) -0.0008(10) -0.0138(11)
C25 0.0280(12) 0.0388(14) 0.0288(12) 0.0004(10) -0.0013(9) -0.0122(10)
C26 0.0307(12) 0.0347(13) 0.0277(12) 0.0022(10) -0.0029(10) -0.0107(10)
C27 0.0400(14) 0.0394(14) 0.0340(13) -0.0011(11) -0.0023(11) -0.0165(12)
C28 0.0452(15) 0.0418(15) 0.0479(16) 0.0069(12) -0.0057(13) -0.0220(13)
C29 0.0367(14) 0.0499(17) 0.0412(15) 0.0101(12) 0.0004(11) -0.0222(12)
C30 0.0266(12) 0.0391(14) 0.0334(13) 0.0018(10) -0.0001(10) -0.0097(10)
C31 0.0314(13) 0.0458(16) 0.0373(14) -0.0083(12) 0.0002(11) -0.0075(12)
C32 0.0291(13) 0.0382(15) 0.0479(16) -0.0057(12) -0.0005(11) -0.0098(11)
C33 0.0312(13) 0.0493(17) 0.0442(16) -0.0075(13) -0.0003(11) -0.0111(12)
C34 0.0318(14) 0.0529(18) 0.0539(18) -0.0105(14) 0.0036(13) -0.0113(13)
C35 0.0459(16) 0.0458(17) 0.0546(18) 0.0007(14) -0.0127(14) -0.0150(14)
C36 0.0384(15) 0.0459(16) 0.0452(16) -0.0071(13) -0.0010(12) -0.0132(13)
C37 0.0379(14) 0.0480(16) 0.0308(13) -0.0031(11) -0.0004(11) -0.0143(12)
C38 0.0295(12) 0.0478(16) 0.0288(12) -0.0020(11) 0.0006(10) -0.0100(11)
C39 0.0381(14) 0.0447(16) 0.0394(15) -0.0043(12) 0.0032(11) -0.0085(12)
C40 0.0413(15) 0.0478(17) 0.0481(17) 0.0002(13) 0.0021(13) -0.0163(13)
C41 0.0335(14) 0.0558(18) 0.0317(13) -0.0054(12) 0.0031(11) -0.0076(12)
C42 0.0332(13) 0.0499(16) 0.0317(13) -0.0032(11) 0.0013(11) -0.0111(12)
C43 0.097(3) 0.049(2) 0.067(2) -0.0076(18) -0.013(2) -0.019(2)
C44 0.184(6) 0.077(3) 0.081(3) 0.010(3) -0.029(4) -0.026(4)
C45 0.076(3) 0.068(3) 0.105(4) -0.014(2) -0.040(3) -0.010(2)
C46 0.114(4) 0.079(3) 0.155(5) 0.020(3) -0.074(4) -0.026(3)
C47 0.135(7) 0.041(4) 0.061(5) 0.012(3) -0.059(4) -0.005(4)
C48 0.194(12) 0.117(10) 0.077(7) 0.024(7) -0.010(8) 0.082(9)
P1 0.0474(4) 0.0410(4) 0.0430(4) 0.0061(3) -0.0041(3) -0.0155(3)
P2 0.0726(6) 0.0494(5) 0.0348(4) 0.0085(3) -0.0054(4) -0.0088(4)
F1 0.0754(14) 0.0527(11) 0.0573(12) 0.0166(9) -0.0142(10) -0.0202(10)
F2 0.0688(14) 0.0511(12) 0.0834(16) 0.0209(11) -0.0010(11) -0.0064(10)
F3 0.116(2) 0.0727(16) 0.140(3) -0.0144(16) -0.065(2) -0.0311(16)
F4 0.139(2) 0.0848(17) 0.0735(16) 0.0013(13) -0.0512(17) -0.0404(17)
F5 0.0577(13) 0.1103(19) 0.0645(14) 0.0241(13) 0.0063(10) -0.0216(13)
F6 0.0726(16) 0.0768(16) 0.122(2) 0.0378(16) 0.0352(15) -0.0051(13)
F11 0.0893(18) 0.0899(18) 0.0753(17) -0.0047(14) -0.0167(14) 0.0155(15)
F12 0.0714(15) 0.0781(16) 0.0719(15) 0.0011(12) -0.0056(12) -0.0051(12)
F13 0.119(2) 0.0662(15) 0.112(2) -0.0187(14) 0.0170(18) -0.0490(16)
F14 0.170(3) 0.094(2) 0.142(3) 0.055(2) 0.048(3) -0.037(2)
F15 0.117(2) 0.0647(14) 0.0648(14) -0.0059(11) -0.0315(14) -0.0211(14)
F16 0.157(3) 0.163(3) 0.0591(16) -0.0406(18) -0.0497(19) 0.046(3)

loop_
_atom_type_symbol
_atom_type_scat_dispersion_real
_atom_type_scat_dispersion_imag
_atom_type_scat_Cromer_Mann_a1
_atom_type_scat_Cromer_Mann_b1
_atom_type_scat_Cromer_Mann_a2
_atom_type_scat_Cromer_Mann_b2
_atom_type_scat_Cromer_Mann_a3
_atom_type_scat_Cromer_Mann_b3
_atom_type_scat_Cromer_Mann_a4
_atom_type_scat_Cromer_Mann_b4
_atom_type_scat_Cromer_Mann_c
_atom_type_scat_source
C 0.0033 0.0016 2.3100 20.8439 1.0200 10.2075 1.5886 0.5687 0.8650 51.6512 0.2156 'International Tables Vol C 4.2.6.8 and 6.1.1.4'
H 0.0000 0.0000 0.4930 10.5109 0.3229 26.1257 0.1402 3.1424 0.0408 57.7998 0.0030 'International Tables Vol C 4.2.6.8 and 6.1.1.4'
Fe 0.3463 0.8444 11.7695 4.7611 7.3573 0.3072 3.5222 15.3535 2.3045 76.8805 1.0369 'International Tables Vol C 4.2.6.8 and 6.1.1.4'
N 0.0061 0.0033 12.2126 0.0057 3.1322 9.8933 2.0125 28.9975 1.1663 0.5826 -11.5290 'International Tables Vol C 4.2.6.8 and 6.1.1.4'
P 0.1023 0.0942 6.4345 1.9067 4.1791 27.1570 1.7800 0.5260 1.4908 68.1645 1.1149 'International Tables Vol C 4.2.6.8 and 6.1.1.4'
F 0.0171 0.0103 3.5392 10.2825 2.6412 4.2944 1.5170 0.2615 1.0243 26.1476 0.2776 'International Tables Vol C 4.2.6.8 and 6.1.1.4'

loop_
_geom_angle_atom_site_label_1
_geom_angle_site_symmetry_1
_geom_angle_atom_site_label_2
_geom_angle_site_symmetry_2
_geom_angle_atom_site_label_3
_geom_angle_site_symmetry_3
_geom_angle
_geom_angle_publ_flag
N1 . Fe1 . N2 . 80.78(9) yes
N1 . Fe1 . N3 . 161.57(9) yes
N2 . Fe1 . N3 . 80.83(9) yes
N1 . Fe1 . N4 . 88.93(9) yes
N2 . Fe1 . N4 . 100.15(9) yes
N3 . Fe1 . N4 . 93.00(8) yes
N1 . Fe1 . N5 . 99.65(9) yes
N2 . Fe1 . N5 . 179.23(9) yes
N3 . Fe1 . N5 . 98.75(9) yes
N4 . Fe1 . N5 . 80.51(9) yes
N1 . Fe1 . N6 . 93.65(9) yes
N2 . Fe1 . N6 . 98.33(9) yes
N3 . Fe1 . N6 . 90.31(9) yes
N4 . Fe1 . N6 . 161.52(9) yes
N5 . Fe1 . N6 . 81.01(9) yes
Fe1 . N1 . C1 . 126.80(19) yes
Fe1 . N1 . C5 . 114.56(17) yes
C1 . N1 . C5 . 118.4(2) yes
Fe1 . N2 . C6 . 120.04(17) yes
Fe1 . N2 . C10 . 119.80(16) yes
C6 . N2 . C10 . 120.1(2) yes
Fe1 . N3 . C11 . 114.77(16) yes
Fe1 . N3 . C15 . 127.66(17) yes
C11 . N3 . C15 . 117.6(2) yes
Fe1 . N4 . C16 . 126.32(18) yes
Fe1 . N4 . C20 . 115.09(17) yes
C16 . N4 . C20 . 118.6(2) yes
Fe1 . N5 . C21 . 120.51(18) yes
Fe1 . N5 . C25 . 119.59(16) yes
C21 . N5 . C25 . 119.9(2) yes
Fe1 . N6 . C26 . 114.53(16) yes
Fe1 . N6 . C30 . 127.70(18) yes
C26 . N6 . C30 . 117.8(2) yes
N8 . N7 . C8 . 121.3(2) yes
N8 . N7 . H7 . 119.3 no
C8 . N7 . H7 . 119.5 no
N7 . N8 . C31 . 115.6(2) yes
C34 . N9 . C35 . 116.3(3) yes
N11 . N10 . C23 . 121.4(2) yes
N11 . N10 . H10 . 119.4 no
C23 . N10 . H10 . 119.2 no
N10 . N11 . C37 . 115.3(3) yes
C40 . N12 . C41 . 115.9(2) yes
N1 . C1 . C2 . 122.5(3) yes
N1 . C1 . H11 . 118.5 no
C2 . C1 . H11 . 119.0 no
C1 . C2 . C3 . 119.1(3) yes
C1 . C2 . H21 . 119.9 no
C3 . C2 . H21 . 120.9 no
C2 . C3 . C4 . 119.2(3) yes
C2 . C3 . H31 . 121.1 no
C4 . C3 . H31 . 119.7 no
C3 . C4 . C5 . 119.2(3) yes
C3 . C4 . H41 . 120.3 no
C5 . C4 . H41 . 120.4 no
C4 . C5 . N1 . 121.5(2) yes
C4 . C5 . C6 . 124.7(3) yes
N1 . C5 . C6 . 113.8(2) yes
C5 . C6 . N2 . 110.7(2) yes
C5 . C6 . C7 . 127.4(2) yes
N2 . C6 . C7 . 121.9(2) yes
C6 . C7 . C8 . 118.1(2) yes
C6 . C7 . H71 . 121.6 no
C8 . C7 . H71 . 120.3 no
C7 . C8 . N7 . 122.4(2) yes
C7 . C8 . C9 . 119.7(2) yes
N7 . C8 . C9 . 117.9(2) yes
C8 . C9 . C10 . 118.7(2) yes
C8 . C9 . H91 . 120.7 no
C10 . C9 . H91 . 120.6 no
C9 . C10 . N2 . 121.5(2) yes
C9 . C10 . C11 . 127.1(2) yes
N2 . C10 . C11 . 111.4(2) yes
C10 . C11 . N3 . 113.2(2) yes
C10 . C11 . C12 . 124.7(2) yes
N3 . C11 . C12 . 122.1(2) yes
C11 . C12 . C13 . 119.5(3) yes
C11 . C12 . H121 . 120.5 no
C13 . C12 . H121 . 120.0 no
C12 . C13 . C14 . 118.7(3) yes
C12 . C13 . H131 . 120.9 no
C14 . C13 . H131 . 120.4 no
C13 . C14 . C15 . 119.1(2) yes
C13 . C14 . H141 . 120.7 no
C15 . C14 . H141 . 120.1 no
C14 . C15 . N3 . 123.0(2) yes
C14 . C15 . H151 . 119.5 no
N3 . C15 . H151 . 117.6 no
N4 . C16 . C17 . 122.3(3) yes
N4 . C16 . H161 . 118.4 no
C17 . C16 . H161 . 119.4 no
C16 . C17 . C18 . 119.1(3) yes
C16 . C17 . H171 . 120.3 no
C18 . C17 . H171 . 120.6 no
C17 . C18 . C19 . 119.5(3) yes
C17 . C18 . H181 . 120.3 no
C19 . C18 . H181 . 120.2 no
C18 . C19 . C20 . 119.1(3) yes
C18 . C19 . H191 . 120.5 no
C20 . C19 . H191 . 120.4 no
C19 . C20 . N4 . 121.4(3) yes
C19 . C20 . C21 . 125.3(2) yes
N4 . C20 . C21 . 113.3(2) yes
C20 . C21 . N5 . 110.5(2) yes
C20 . C21 . C22 . 127.4(2) yes
N5 . C21 . C22 . 122.0(2) yes
C21 . C22 . C23 . 118.1(2) yes
C21 . C22 . H221 . 120.6 no
C23 . C22 . H221 . 121.3 no
C22 . C23 . N10 . 123.2(2) yes
C22 . C23 . C24 . 119.7(2) yes
N10 . C23 . C24 . 117.1(2) yes
C23 . C24 . C25 . 118.6(3) yes
C23 . C24 . H241 . 120.9 no
C25 . C24 . H241 . 120.5 no
C24 . C25 . N5 . 121.7(2) yes
C24 . C25 . C26 . 126.7(2) yes
N5 . C25 . C26 . 111.6(2) yes
C25 . C26 . N6 . 113.3(2) yes
C25 . C26 . C27 . 124.7(2) yes
N6 . C26 . C27 . 122.0(2) yes
C26 . C27 . C28 . 119.2(3) yes
C26 . C27 . H271 . 120.2 no
C28 . C27 . H271 . 120.6 no
C27 . C28 . C29 . 119.0(3) yes
C27 . C28 . H281 . 120.9 no
C29 . C28 . H281 . 120.1 no
C28 . C29 . C30 . 119.2(2) yes
C28 . C29 . H291 . 119.9 no
C30 . C29 . H291 . 120.9 no
C29 . C30 . N6 . 122.9(2) yes
C29 . C30 . H301 . 119.7 no
N6 . C30 . H301 . 117.4 no
N8 . C31 . C32 . 120.8(3) yes
N8 . C31 . H311 . 120.6 no
C32 . C31 . H311 . 118.5 no
C31 . C32 . C33 . 119.4(3) yes
C31 . C32 . C36 . 123.0(3) yes
C33 . C32 . C36 . 117.6(3) yes
C32 . C33 . C34 . 119.1(3) yes
C32 . C33 . H331 . 120.6 no
C34 . C33 . H331 . 120.3 no
C33 . C34 . N9 . 124.3(3) yes
C33 . C34 . H341 . 119.4 no
N9 . C34 . H341 . 116.2 no
N9 . C35 . C36 . 123.7(3) yes
N9 . C35 . H351 . 118.3 no
C36 . C35 . H351 . 118.0 no
C32 . C36 . C35 . 119.0(3) yes
C32 . C36 . H361 . 120.2 no
C35 . C36 . H361 . 120.8 no
N11 . C37 . C38 . 121.3(3) yes
N11 . C37 . H371 . 119.9 no
C38 . C37 . H371 . 118.7 no
C37 . C38 . C39 . 122.9(2) yes
C37 . C38 . C42 . 119.2(3) yes
C39 . C38 . C42 . 117.8(3) yes
C38 . C39 . C40 . 119.3(3) yes
C38 . C39 . H391 . 119.9 no
C40 . C39 . H391 . 120.8 no
C39 . C40 . N12 . 124.0(3) yes
C39 . C40 . H401 . 118.3 no
N12 . C40 . H401 . 117.7 no
N12 . C41 . C42 . 124.8(3) yes
N12 . C41 . H411 . 116.8 no
C42 . C41 . H411 . 118.5 no
C38 . C42 . C41 . 118.2(3) yes
C38 . C42 . H421 . 120.4 no
C41 . C42 . H421 . 121.3 no
N13 . C43 . C44 . 178.3(5) yes
C43 . C44 . H441 . 107.5 no
C43 . C44 . H442 . 106.7 no
H441 . C44 . H442 . 110.9 no
C43 . C44 . H443 . 109.4 no
H441 . C44 . H443 . 111.1 no
H442 . C44 . H443 . 111.0 no
N14 . C45 . C46 . 176.0(6) yes
C45 . C46 . H461 . 105.7 no
C45 . C46 . H462 . 110.6 no
H461 . C46 . H462 . 109.9 no
C45 . C46 . H463 . 110.2 no
H461 . C46 . H463 . 109.8 no
H462 . C46 . H463 . 110.6 no
N15 . C47 . C48 . 168.0(12) yes
C47 . C48 . H481 . 111.8 no
C47 . C48 . H482 . 108.8 no
H481 . C48 . H482 . 109.5 no
C47 . C48 . H483 . 107.7 no
H481 . C48 . H483 . 109.4 no
H482 . C48 . H483 . 109.5 no
F1 . P1 . F2 . 178.57(14) yes
F1 . P1 . F3 . 87.23(14) yes
F2 . P1 . F3 . 91.42(15) yes
F1 . P1 . F4 . 89.85(13) yes
F2 . P1 . F4 . 91.50(15) yes
F3 . P1 . F4 . 177.02(16) yes
F1 . P1 . F5 . 89.46(13) yes
F2 . P1 . F5 . 90.99(13) yes
F3 . P1 . F5 . 89.62(18) yes
F4 . P1 . F5 . 89.73(16) yes
F1 . P1 . F6 . 89.21(12) yes
F2 . P1 . F6 . 90.36(13) yes
F3 . P1 . F6 . 91.22(19) yes
F4 . P1 . F6 . 89.37(19) yes
F5 . P1 . F6 . 178.40(16) yes
F11 . P2 . F12 . 177.04(18) yes
F11 . P2 . F13 . 89.69(18) yes
F12 . P2 . F13 . 87.78(15) yes
F11 . P2 . F14 . 89.2(2) yes
F12 . P2 . F14 . 93.35(18) yes
F13 . P2 . F14 . 178.38(19) yes
F11 . P2 . F15 . 89.55(15) yes
F12 . P2 . F15 . 91.88(14) yes
F13 . P2 . F15 . 87.21(16) yes
F14 . P2 . F15 . 91.6(2) yes
F11 . P2 . F16 . 90.30(16) yes
F12 . P2 . F16 . 88.14(16) yes
F13 . P2 . F16 . 89.8(2) yes
F14 . P2 . F16 . 91.4(3) yes
F15 . P2 . F16 . 177.0(2) yes

loop_
_geom_bond_atom_site_label_1
_geom_bond_site_symmetry_1
_geom_bond_atom_site_label_2
_geom_bond_site_symmetry_2
_geom_bond_distance
_geom_bond_publ_flag
Fe1 . N1 . 1.975(2) yes
Fe1 . N2 . 1.884(2) yes
Fe1 . N3 . 1.981(2) yes
Fe1 . N4 . 1.970(2) yes
Fe1 . N5 . 1.881(2) yes
Fe1 . N6 . 1.979(2) yes
N1 . C1 . 1.340(3) yes
N1 . C5 . 1.363(3) yes
N2 . C6 . 1.350(3) yes
N2 . C10 . 1.349(3) yes
N3 . C11 . 1.363(3) yes
N3 . C15 . 1.346(3) yes
N4 . C16 . 1.343(4) yes
N4 . C20 . 1.368(3) yes
N5 . C21 . 1.353(3) yes
N5 . C25 . 1.348(3) yes
N6 . C26 . 1.363(3) yes
N6 . C30 . 1.345(3) yes
N7 . N8 . 1.358(3) yes
N7 . C8 . 1.369(3) yes
N7 . H7 . 0.878 no
N8 . C31 . 1.280(4) yes
N9 . C34 . 1.331(4) yes
N9 . C35 . 1.346(4) yes
N10 . N11 . 1.358(3) yes
N10 . C23 . 1.367(3) yes
N10 . H10 . 0.878 no
N11 . C37 . 1.275(4) yes
N12 . C40 . 1.336(4) yes
N12 . C41 . 1.335(4) yes
N13 . C43 . 1.121(5) yes
N14 . C45 . 1.143(6) yes
N15 . C47 . 1.132(11) yes
C1 . C2 . 1.383(4) yes
C1 . H11 . 0.945 no
C2 . C3 . 1.377(5) yes
C2 . H21 . 0.943 no
C3 . C4 . 1.383(5) yes
C3 . H31 . 0.939 no
C4 . C5 . 1.386(4) yes
C4 . H41 . 0.942 no
C5 . C6 . 1.473(4) yes
C6 . C7 . 1.379(3) yes
C7 . C8 . 1.400(4) yes
C7 . H71 . 0.933 no
C8 . C9 . 1.403(4) yes
C9 . C10 . 1.373(3) yes
C9 . H91 . 0.931 no
C10 . C11 . 1.478(3) yes
C11 . C12 . 1.380(4) yes
C12 . C13 . 1.385(4) yes
C12 . H121 . 0.946 no
C13 . C14 . 1.383(4) yes
C13 . H131 . 0.937 no
C14 . C15 . 1.380(4) yes
C14 . H141 . 0.935 no
C15 . H151 . 0.942 no
C16 . C17 . 1.382(4) yes
C16 . H161 . 0.947 no
C17 . C18 . 1.379(5) yes
C17 . H171 . 0.942 no
C18 . C19 . 1.383(5) yes
C18 . H181 . 0.947 no
C19 . C20 . 1.385(4) yes
C19 . H191 . 0.938 no
C20 . C21 . 1.473(4) yes
C21 . C22 . 1.384(3) yes
C22 . C23 . 1.396(4) yes
C22 . H221 . 0.935 no
C23 . C24 . 1.409(4) yes
C24 . C25 . 1.377(4) yes
C24 . H241 . 0.943 no
C25 . C26 . 1.473(3) yes
C26 . C27 . 1.393(4) yes
C27 . C28 . 1.382(4) yes
C27 . H271 . 0.940 no
C28 . C29 . 1.383(4) yes
C28 . H281 . 0.943 no
C29 . C30 . 1.382(4) yes
C29 . H291 . 0.945 no
C30 . H301 . 0.952 no
C31 . C32 . 1.464(4) yes
C31 . H311 . 0.956 no
C32 . C33 . 1.392(4) yes
C32 . C36 . 1.389(4) yes
C33 . C34 . 1.376(4) yes
C33 . H331 . 0.945 no
C34 . H341 . 0.946 no
C35 . C36 . 1.384(4) yes
C35 . H351 . 0.953 no
C36 . H361 . 0.943 no
C37 . C38 . 1.465(4) yes
C37 . H371 . 0.951 no
C38 . C39 . 1.379(4) yes
C38 . C42 . 1.396(4) yes
C39 . C40 . 1.384(4) yes
C39 . H391 . 0.930 no
C40 . H401 . 0.944 no
C41 . C42 . 1.381(4) yes
C41 . H411 . 0.942 no
C42 . H421 . 0.953 no
C43 . C44 . 1.462(7) yes
C44 . H441 . 0.967 no
C44 . H442 . 0.962 no
C44 . H443 . 0.961 no
C45 . C46 . 1.459(8) yes
C46 . H461 . 0.971 no
C46 . H462 . 0.977 no
C46 . H463 . 0.971 no
C47 . C48 . 1.466(13) yes
C48 . H481 . 0.970 no
C48 . H482 . 0.970 no
C48 . H483 . 0.971 no
P1 . F1 . 1.622(2) yes
P1 . F2 . 1.581(2) yes
P1 . F3 . 1.585(3) yes
P1 . F4 . 1.574(3) yes
P1 . F5 . 1.585(2) yes
P1 . F6 . 1.576(2) yes
P2 . F11 . 1.592(3) yes
P2 . F12 . 1.586(2) yes
P2 . F13 . 1.603(3) yes
P2 . F14 . 1.541(3) yes
P2 . F15 . 1.574(2) yes
P2 . F16 . 1.578(3) yes
